data_2019972
loop_
_publ_author_name
'Bussey, Katherine A.'
'Cavalier, Annie R.'
'Connell, Jennifer R.'
'Mraz, Margaret E.'
'Oshin, Kayode D.'
'Pintauer, Tomislav'
'Oliver, Allen G.'

_publ_section_title
;
 Structural studies of (prop-2-en-1-yl)bis[(pyridin-2-yl)methylidene]amine
 hetero-scorpionate copper complexes
;
_journal_coeditor_code SK3587
_journal_issue 7
_journal_name_full 'Acta Crystallographica Section C'
_journal_page_first
;
;
_journal_paper_doi 10.1107/S2053229615010335
_journal_volume 71
_journal_year 2015
_chemical_formula_iupac '[Cu Cl (C15 H17 N3)], 0.18H2 O'
_chemical_formula_moiety 'C15 H17 Cl Cu N3, 0.18(H2 O)'
_chemical_formula_sum 'C15 H17.355 Cl Cu N3 O0.18'
_chemical_formula_weight 341.52
_chemical_name_systematic
'Chlorido{(prop-2-en-1-yl)bis[pyridin-2-yl)methylidene]amine-\k^3^<i>N</i>,<i>N</i>',<i>N</i>''}copper(I) 0.18-hydrate'
_space_group_crystal_system orthorhombic
_space_group_IT_number 29
_space_group_name_Hall 'P 2c -2ac'
_space_group_name_H-M_alt 'P c a 21'
_symmetry_space_group_name_Hall 'P 2c -2ac'
_symmetry_space_group_name_H-M 'P c a 21'
_atom_sites_solution_hydrogens mixed
_atom_sites_solution_primary direct
_atom_sites_solution_secondary difmap
_audit_creation_method SHELXL-2014/7
_cell_angle_alpha 90
_cell_angle_beta 90
_cell_angle_gamma 90
_cell_formula_units_Z 8
_cell_length_a 29.2238(13)
_cell_length_b 8.2252(4)
_cell_length_c 12.8789(6)
_cell_measurement_reflns_used 9910
_cell_measurement_temperature 150(2)
_cell_measurement_theta_max 27.64
_cell_measurement_theta_min 2.47
_cell_volume 3095.7(2)
_computing_cell_refinement
;
SAINT (Bruker, 2008)
;
_computing_data_collection
;
SMART (Bruker, 2008)
;
_computing_data_reduction
;
SAINT (Bruker, 2008)
;
_computing_molecular_graphics
;
SHELXTL (Sheldrick, 2008)
;
_computing_publication_material
;
SHELXL2014 (Sheldrick, 2015)
;
_computing_structure_refinement
;
SHELXL2014 (Sheldrick, 2015)
;
_computing_structure_solution
;
SHELXS97 (Sheldrick, 2008)
;
_diffrn_ambient_temperature 150(2)
_diffrn_detector_area_resol_mean 8.33
_diffrn_measured_fraction_theta_full 1.000
_diffrn_measured_fraction_theta_max 0.961
_diffrn_measurement_device_type 'Bruker SMART APEXII'
_diffrn_measurement_method '\f and \w scans'
_diffrn_radiation_monochromator graphite
_diffrn_radiation_source 'fine-focus sealed tube'
_diffrn_radiation_type MoK\a
_diffrn_radiation_wavelength 0.71073
_diffrn_reflns_av_R_equivalents 0.0304
_diffrn_reflns_limit_h_max 42
_diffrn_reflns_limit_h_min -43
_diffrn_reflns_limit_k_max 12
_diffrn_reflns_limit_k_min -12
_diffrn_reflns_limit_l_max 18
_diffrn_reflns_limit_l_min -18
_diffrn_reflns_number 37660
_diffrn_reflns_theta_full 25.242
_diffrn_reflns_theta_max 32.638
_diffrn_reflns_theta_min 2.108
_exptl_absorpt_coefficient_mu 1.578
_exptl_absorpt_correction_T_max 0.8371
_exptl_absorpt_correction_T_min 0.6291
_exptl_absorpt_correction_type multi-scan
_exptl_absorpt_process_details
;
(SADABS; Krause <i>et al.</i>,  2015)
;
_exptl_crystal_colour orange
_exptl_crystal_density_diffrn 1.465
_exptl_crystal_description rhomboid
_exptl_crystal_F_000 1406
_exptl_crystal_size_max 0.324
_exptl_crystal_size_mid 0.276
_exptl_crystal_size_min 0.117
_refine_diff_density_max 0.411
_refine_diff_density_min -0.428
_refine_ls_abs_structure_details
;
Refined as an inversion twin.
;
_refine_ls_abs_structure_Flack 0.504(10)
_refine_ls_extinction_method none
_refine_ls_goodness_of_fit_ref 1.042
_refine_ls_hydrogen_treatment constr
_refine_ls_matrix_type full
_refine_ls_number_parameters 608
_refine_ls_number_reflns 10665
_refine_ls_number_restraints 139
_refine_ls_restrained_S_all 1.041
_refine_ls_R_factor_all 0.0533
_refine_ls_R_factor_gt 0.0336
_refine_ls_shift/su_max 0.041
_refine_ls_shift/su_mean 0.002
_refine_ls_structure_factor_coef Fsqd
_refine_ls_weighting_details 'w=1/[\s^2^(Fo^2^)+(0.0212P)^2^+0.6853P] where P=(Fo^2^+2Fc^2^)/3'
_refine_ls_weighting_scheme calc
_refine_ls_wR_factor_gt 0.0586
_refine_ls_wR_factor_ref 0.0644
_reflns_number_gt 8406
_reflns_number_total 10665
_reflns_threshold_expression I>2\s(I)
_cod_data_source_file sk3587sup1.cif
_cod_data_source_block 1
_cod_original_formula_sum 'C15 H17.355 Cl1 Cu1 N3 O0.18'
_cod_database_code 2019972
_cod_database_fobs_code 2019972
_shelx_space_group_comment
;
The symmetry employed for this shelxl refinement is uniquely defined
by the following loop, which should always be used as a source of
symmetry information in preference to the above space-group names.
They are only intended as comments.
;
_shelx_estimated_absorpt_t_min 0.629
_shelx_estimated_absorpt_t_max 0.837

loop_
_space_group_symop_operation_xyz
'x, y, z'
'-x, -y, z+1/2'
'x+1/2, -y, z'
'-x+1/2, y, z+1/2'

loop_
_atom_site_type_symbol
_atom_site_label
_atom_site_fract_x
_atom_site_fract_y
_atom_site_fract_z
_atom_site_U_iso_or_equiv
_atom_site_adp_type
_atom_site_calc_flag
_atom_site_occupancy
_atom_site_disorder_assembly
_atom_site_disorder_group
Cu Cu1 0.11243(2) 0.82677(4) 1.17764(3) 0.03331(8) Uani d 1 . .
Cl Cl1 0.10667(3) 1.09481(9) 1.16052(7) 0.04425(19) Uani d 1 . .
N N2 0.12430(8) 0.6390(3) 1.0519(2) 0.0325(5) Uani d 1 . .
N N1 0.05572(19) 0.6797(7) 1.1938(5) 0.0323(12) Uani d 0.765(4) A 1
C C1 0.0256(2) 0.6867(9) 1.2700(6) 0.0438(14) Uani d 0.765(4) A 1
H H1A 0.0310 0.7618 1.3248 0.053 Uiso calc 0.765(4) A 1
C C2 -0.0134(2) 0.5906(12) 1.2749(7) 0.061(2) Uani d 0.765(4) A 1
H H2A -0.0349 0.6026 1.3298 0.073 Uiso calc 0.765(4) A 1
C C3 -0.0200(2) 0.4786(12) 1.1985(8) 0.066(2) Uani d 0.765(4) A 1
H H3A -0.0459 0.4088 1.1999 0.079 Uiso calc 0.765(4) A 1
C C4 0.01060(19) 0.4679(8) 1.1209(6) 0.0557(15) Uani d 0.765(4) A 1
H H4A 0.0065 0.3895 1.0675 0.067 Uiso calc 0.765(4) A 1
C C5 0.04806(15) 0.5709(6) 1.1188(4) 0.0391(11) Uani d 0.765(4) A 1
C C6 0.08007(14) 0.5699(6) 1.0274(3) 0.0441(11) Uani d 0.765(4) A 1
H H6A 0.0843 0.4565 1.0034 0.053 Uiso calc 0.765(4) A 1
H H6B 0.0661 0.6324 0.9698 0.053 Uiso calc 0.765(4) A 1
C C7 0.15281(12) 0.5199(4) 1.1136(4) 0.0353(8) Uani d 0.765(4) A 1
H H7A 0.1328 0.4587 1.1618 0.042 Uiso calc 0.765(4) A 1
H H7B 0.1673 0.4410 1.0657 0.042 Uiso calc 0.765(4) A 1
C C8 0.18899(13) 0.6066(5) 1.1739(4) 0.0320(8) Uani d 0.765(4) A 1
C C9 0.23381(18) 0.5495(7) 1.1840(5) 0.0448(14) Uani d 0.765(4) A 1
H H9A 0.2429 0.4526 1.1495 0.054 Uiso calc 0.765(4) A 1
C C10 0.2647(2) 0.6335(13) 1.2440(8) 0.057(4) Uani d 0.765(4) A 1
H H10A 0.2953 0.5955 1.2512 0.069 Uiso calc 0.765(4) A 1
C C11 0.2511(3) 0.7705(14) 1.2923(6) 0.0460(19) Uani d 0.765(4) A 1
H H11A 0.2718 0.8321 1.3335 0.055 Uiso calc 0.765(4) A 1
C C12 0.2062(2) 0.8185(11) 1.2800(5) 0.038(4) Uani d 0.765(4) A 1
H H12A 0.1966 0.9139 1.3154 0.046 Uiso calc 0.765(4) A 1
N N3 0.1756(2) 0.7417(7) 1.2227(4) 0.0306(12) Uani d 0.765(4) A 1
C C13 0.15056(14) 0.6874(6) 0.9602(3) 0.0379(10) Uani d 0.765(4) A 1
H H13A 0.1514 0.5971 0.9094 0.045 Uiso calc 0.765(4) A 1
H H13B 0.1824 0.7138 0.9803 0.045 Uiso calc 0.765(4) A 1
C C1A 0.0265(7) 0.7338(18) 1.2829(13) 0.031(4) Uani d 0.235(4) A 2
H H1AA 0.0297 0.8272 1.3257 0.037 Uiso calc 0.235(4) A 2
C C2A -0.0137(6) 0.643(2) 1.2862(16) 0.050(7) Uani d 0.235(4) A 2
H H2AA -0.0378 0.6750 1.3312 0.060 Uiso calc 0.235(4) A 2
C C3A -0.0184(5) 0.507(2) 1.2236(17) 0.051(8) Uani d 0.235(4) A 2
H H3AA -0.0459 0.4449 1.2259 0.061 Uiso calc 0.235(4) A 2
C C4A 0.0169(5) 0.4605(16) 1.1578(12) 0.052(6) Uani d 0.235(4) A 2
H H4AA 0.0137 0.3671 1.1151 0.062 Uiso calc 0.235(4) A 2
C C5A 0.0571(4) 0.5510(17) 1.1545(9) 0.031(4) Uani d 0.235(4) A 2
N N1A 0.0619(5) 0.6876(18) 1.2171(11) 0.026(4) Uani d 0.235(4) A 2
C C6A 0.0996(4) 0.5042(14) 1.0951(11) 0.036(3) Uani d 0.235(4) A 2
H H6AA 0.1203 0.4437 1.1422 0.043 Uiso calc 0.235(4) A 2
H H6AB 0.0908 0.4299 1.0381 0.043 Uiso calc 0.235(4) A 2
C C7A 0.1706(5) 0.6225(17) 1.0321(11) 0.039(3) Uani d 0.235(4) A 2
H H7AA 0.1806 0.7052 0.9810 0.047 Uiso calc 0.235(4) A 2
H H7AB 0.1770 0.5135 1.0030 0.047 Uiso calc 0.235(4) A 2
C C8A 0.1961(4) 0.6445(15) 1.1315(9) 0.030(3) Uani d 0.235(4) A 2
C C9A 0.2386(4) 0.5729(19) 1.1481(12) 0.039(4) Uani d 0.235(4) A 2
H H9AA 0.2496 0.4925 1.1015 0.046 Uiso calc 0.235(4) A 2
C C10A 0.2650(6) 0.619(3) 1.2330(17) 0.043(9) Uani d 0.235(4) A 2
H H10B 0.2940 0.5703 1.2443 0.052 Uiso calc 0.235(4) A 2
C C11A 0.2489(9) 0.737(3) 1.3012(16) 0.054(11) Uani d 0.235(4) A 2
H H11B 0.2669 0.7685 1.3592 0.065 Uiso calc 0.235(4) A 2
C C12A 0.2064(9) 0.808(3) 1.2846(13) 0.052(16) Uani d 0.235(4) A 2
H H12B 0.1954 0.8889 1.3313 0.062 Uiso calc 0.235(4) A 2
N N3A 0.1800(6) 0.7622(18) 1.1998(11) 0.023(4) Uani d 0.235(4) A 2
C C13A 0.0977(4) 0.6876(16) 0.9475(10) 0.035(3) Uani d 0.235(4) A 2
H H13C 0.0983 0.5985 0.8958 0.042 Uiso calc 0.235(4) A 2
H H13D 0.0655 0.7188 0.9616 0.042 Uiso calc 0.235(4) A 2
C C14 0.12740(15) 0.8387(5) 0.9109(3) 0.0563(10) Uani d 1 . .
H H14A 0.1153 0.9204 0.9553 0.068 Uiso calc 0.565(4) A 1
H H14B 0.1451 0.9056 0.9555 0.068 Uiso calc 0.435(4) A 2
C C15 0.12395(14) 0.8575(6) 0.8108(3) 0.0571(11) Uani d 1 . .
H H15A 0.1358 0.7771 0.7653 0.068 Uiso calc 0.565(4) A 1
H H15B 0.1095 0.9517 0.7833 0.068 Uiso calc 0.565(4) A 1
H H15C 0.1055 0.7854 0.7713 0.068 Uiso calc 0.435(4) A 2
H H15D 0.1399 0.9434 0.7773 0.068 Uiso calc 0.435(4) A 2
Cu Cu2 0.13512(2) 0.25376(4) 0.61403(4) 0.03450(8) Uani d 1 . .
Cl Cl2 0.13969(3) 0.34561(11) 0.77561(6) 0.04546(19) Uani d 1 . .
N N5 0.13422(8) 0.3807(3) 0.4570(2) 0.0364(6) Uani d 1 . .
C C20 0.0731(3) 0.1865(11) 0.4551(9) 0.0424(19) Uani d 0.565(4) A 1
N N4 0.0783(3) 0.1566(13) 0.5539(9) 0.032(2) Uani d 0.565(4) A 1
C C16 0.0438(6) 0.082(2) 0.5963(14) 0.054(4) Uani d 0.565(4) A 1
H H16A 0.0469 0.0585 0.6682 0.065 Uiso calc 0.565(4) A 1
C C17 0.0040(5) 0.032(2) 0.5521(17) 0.061(4) Uani d 0.565(4) A 1
H H17A -0.0196 -0.0193 0.5906 0.074 Uiso calc 0.565(4) A 1
C C18 0.0004(5) 0.063(3) 0.4470(18) 0.070(4) Uani d 0.565(4) A 1
H H18A -0.0259 0.0284 0.4095 0.084 Uiso calc 0.565(4) A 1
C C19 0.0343(4) 0.1419(17) 0.3986(10) 0.058(3) Uani d 0.565(4) A 1
H H19A 0.0319 0.1673 0.3268 0.070 Uiso calc 0.565(4) A 1
C C20A 0.0601(3) 0.2275(13) 0.4562(10) 0.039(2) Uani d 0.435(4) A 2
N N4A 0.0719(4) 0.1884(15) 0.5577(10) 0.030(3) Uani d 0.435(4) A 2
C C16A 0.0447(5) 0.082(2) 0.6147(12) 0.041(5) Uani d 0.435(4) A 2
H H16B 0.0528 0.0555 0.6841 0.050 Uiso calc 0.435(4) A 2
C C17A 0.0057(6) 0.015(3) 0.5702(17) 0.078(10) Uani d 0.435(4) A 2
H H17B -0.0129 -0.0572 0.6092 0.094 Uiso calc 0.435(4) A 2
C C18A -0.0061(4) 0.054(2) 0.4687(16) 0.067(8) Uani d 0.435(4) A 2
H H18B -0.0328 0.0087 0.4383 0.080 Uiso calc 0.435(4) A 2
C C19A 0.0211(4) 0.161(2) 0.4117(11) 0.065(5) Uani d 0.435(4) A 2
H H19B 0.0130 0.1873 0.3423 0.078 Uiso calc 0.435(4) A 2
C C21 0.1122(2) 0.2640(8) 0.3977(4) 0.0438(15) Uani d 0.565(4) A 1
H H21A 0.1345 0.1789 0.3776 0.053 Uiso calc 0.565(4) A 1
H H21B 0.1005 0.3149 0.3333 0.053 Uiso calc 0.565(4) A 1
C C22 0.18080(18) 0.4193(7) 0.4282(4) 0.0374(13) Uani d 0.565(4) A 1
H H22A 0.1895 0.5259 0.4580 0.045 Uiso calc 0.565(4) A 1
H H22B 0.1832 0.4269 0.3516 0.045 Uiso calc 0.565(4) A 1
C C23 0.21301(19) 0.2886(8) 0.4680(4) 0.0319(12) Uani d 0.565(4) A 1
C C24 0.2554(3) 0.2653(8) 0.4216(7) 0.0379(15) Uani d 0.565(4) A 1
H H24A 0.2633 0.3256 0.3613 0.045 Uiso calc 0.565(4) A 1
C C25 0.2851(7) 0.159(3) 0.4609(11) 0.039(3) Uani d 0.565(4) A 1
H H25A 0.3138 0.1419 0.4284 0.047 Uiso calc 0.565(4) A 1
C C26 0.2734(4) 0.0749(12) 0.5499(7) 0.041(2) Uani d 0.565(4) A 1
H H26A 0.2947 0.0035 0.5819 0.050 Uiso calc 0.565(4) A 1
C C27 0.2306(6) 0.0954(16) 0.5912(8) 0.036(2) Uani d 0.565(4) A 1
H H27A 0.2219 0.0303 0.6489 0.044 Uiso calc 0.565(4) A 1
N N6 0.2000(4) 0.2050(9) 0.5533(10) 0.0279(16) Uani d 0.565(4) A 1
C C28 0.10605(18) 0.5414(7) 0.4561(4) 0.0360(13) Uani d 0.565(4) A 1
H H28A 0.1060 0.5892 0.3856 0.043 Uiso calc 0.565(4) A 1
H H28B 0.0740 0.5196 0.4767 0.043 Uiso calc 0.565(4) A 1
C C21A 0.0879(3) 0.3661(10) 0.4135(6) 0.044(2) Uani d 0.435(4) A 2
H H21C 0.0905 0.3528 0.3374 0.053 Uiso calc 0.435(4) A 2
H H21D 0.0713 0.4689 0.4267 0.053 Uiso calc 0.435(4) A 2
C C22A 0.1637(2) 0.2446(9) 0.3957(5) 0.0344(16) Uani d 0.435(4) A 2
H H22C 0.1446 0.1471 0.3830 0.041 Uiso calc 0.435(4) A 2
H H22D 0.1738 0.2880 0.3277 0.041 Uiso calc 0.435(4) A 2
C C23A 0.2041(2) 0.2001(10) 0.4595(6) 0.0291(14) Uani d 0.435(4) A 2
C C24A 0.2485(5) 0.1974(11) 0.4206(10) 0.041(2) Uani d 0.435(4) A 2
H H24B 0.2544 0.2267 0.3506 0.050 Uiso calc 0.435(4) A 2
C C25A 0.2853(9) 0.149(3) 0.4885(13) 0.039(4) Uani d 0.435(4) A 2
H H25B 0.3161 0.1487 0.4647 0.047 Uiso calc 0.435(4) A 2
C C26A 0.2749(5) 0.1057(16) 0.5864(9) 0.040(3) Uani d 0.435(4) A 2
H H26B 0.2980 0.0671 0.6321 0.048 Uiso calc 0.435(4) A 2
C C27A 0.2297(7) 0.118(2) 0.6193(11) 0.035(3) Uani d 0.435(4) A 2
H H27B 0.2231 0.0954 0.6901 0.042 Uiso calc 0.435(4) A 2
N N6A 0.1950(5) 0.1595(12) 0.5572(14) 0.029(2) Uani d 0.435(4) A 2
C C28A 0.1560(3) 0.5289(9) 0.4437(6) 0.045(2) Uani d 0.435(4) A 2
H H28C 0.1527 0.5686 0.3715 0.054 Uiso calc 0.435(4) A 2
H H28D 0.1889 0.5212 0.4610 0.054 Uiso calc 0.435(4) A 2
C C29 0.12750(17) 0.6542(5) 0.5301(4) 0.0672(12) Uani d 1 . .
H H29A 0.1421 0.6161 0.5913 0.081 Uiso calc 0.565(4) A 1
H H29B 0.1138 0.6120 0.5913 0.081 Uiso calc 0.435(4) A 2
C C30 0.12567(18) 0.8041(5) 0.5087(4) 0.0743(14) Uani d 1 . .
H H30A 0.1109 0.8394 0.4470 0.089 Uiso calc 0.565(4) A 1
H H30B 0.1391 0.8814 0.5543 0.089 Uiso calc 0.565(4) A 1
H H30C 0.1396 0.8439 0.4471 0.089 Uiso calc 0.435(4) A 2
H H30D 0.1103 0.8769 0.5542 0.089 Uiso calc 0.435(4) A 2
O O1W 0.0746(3) 0.1987(10) 0.9325(7) 0.062(3) Uani d 0.356(9) . .
H H1WB 0.0822 0.1736 0.9937 0.093 Uiso d 0.3558 . .
H H1WA 0.0931 0.2414 0.8880 0.093 Uiso d 0.3558 . .

loop_
_atom_site_aniso_label
_atom_site_aniso_U_11
_atom_site_aniso_U_22
_atom_site_aniso_U_33
_atom_site_aniso_U_12
_atom_site_aniso_U_13
_atom_site_aniso_U_23
Cu1 0.02953(14) 0.03819(17) 0.03223(16) 0.00511(14) 0.00027(17) -0.00228(18)
Cl1 0.0450(4) 0.0343(3) 0.0534(5) -0.0043(3) -0.0062(4) -0.0054(4)
N2 0.0295(11) 0.0363(13) 0.0317(12) -0.0055(9) 0.0041(10) -0.0035(11)
N1 0.0218(17) 0.046(3) 0.029(3) 0.0018(16) 0.001(2) 0.0090(18)
C1 0.036(3) 0.052(4) 0.043(3) 0.012(3) 0.010(2) 0.002(3)
C2 0.027(3) 0.090(6) 0.065(4) 0.006(3) 0.023(3) 0.026(5)
C3 0.034(3) 0.094(5) 0.068(5) -0.025(3) 0.000(3) 0.025(4)
C4 0.038(3) 0.069(3) 0.060(4) -0.021(2) -0.005(3) 0.010(3)
C5 0.026(2) 0.051(3) 0.041(3) -0.0032(17) 0.000(2) 0.009(3)
C6 0.032(2) 0.060(3) 0.040(2) -0.0143(19) -0.0018(17) -0.007(2)
C7 0.0337(17) 0.0312(17) 0.0410(19) -0.0013(14) 0.0073(18) -0.0037(19)
C8 0.0295(18) 0.0336(19) 0.033(2) 0.0019(14) 0.005(2) 0.005(2)
C9 0.038(2) 0.043(3) 0.054(4) 0.013(2) 0.010(3) 0.010(3)
C10 0.023(3) 0.068(6) 0.081(6) 0.003(3) -0.010(3) 0.027(4)
C11 0.030(3) 0.058(4) 0.050(4) -0.006(3) -0.014(2) 0.019(3)
C12 0.031(4) 0.046(5) 0.037(4) 0.000(2) -0.012(2) 0.004(3)
N3 0.028(2) 0.034(2) 0.030(3) 0.0005(18) -0.0010(19) 0.007(2)
C13 0.0310(19) 0.051(2) 0.032(2) -0.0031(18) 0.0074(16) -0.0058(18)
C1A 0.029(6) 0.036(7) 0.028(6) 0.004(5) 0.011(5) -0.002(5)
C2A 0.045(9) 0.049(9) 0.055(9) -0.002(6) 0.003(6) 0.003(6)
C3A 0.048(10) 0.052(9) 0.053(10) -0.004(6) 0.004(6) 0.005(6)
C4A 0.052(8) 0.051(7) 0.053(9) -0.010(5) -0.008(6) 0.001(6)
C5A 0.029(5) 0.032(5) 0.032(6) -0.004(4) -0.003(5) 0.011(5)
N1A 0.024(6) 0.031(6) 0.022(6) 0.005(4) -0.008(4) 0.004(4)
C6A 0.042(5) 0.027(4) 0.040(6) 0.000(4) -0.002(4) -0.007(4)
C7A 0.037(5) 0.042(5) 0.039(5) 0.008(4) 0.006(4) 0.001(5)
C8A 0.023(5) 0.032(5) 0.034(6) 0.003(4) -0.001(4) 0.001(5)
C9A 0.030(6) 0.040(6) 0.046(7) 0.008(5) -0.002(5) 0.011(5)
C10A 0.036(11) 0.044(10) 0.049(10) 0.012(6) 0.007(6) 0.002(6)
C11A 0.050(12) 0.058(13) 0.053(12) -0.001(6) -0.004(6) 0.013(6)
C12A 0.054(17) 0.049(17) 0.052(17) -0.001(7) 0.003(7) 0.004(7)
N3A 0.022(5) 0.025(5) 0.022(6) -0.005(4) 0.002(4) 0.012(4)
C13A 0.033(5) 0.038(5) 0.034(5) 0.005(4) -0.004(4) -0.002(4)
C14 0.075(3) 0.061(2) 0.0337(18) -0.016(2) 0.0046(18) -0.0005(17)
C15 0.049(2) 0.088(3) 0.0350(18) 0.004(2) -0.0065(15) 0.0071(19)
Cu2 0.03731(16) 0.03626(16) 0.02991(14) 0.00496(16) 0.00265(17) 0.00215(16)
Cl2 0.0503(5) 0.0516(5) 0.0345(4) -0.0022(4) -0.0035(3) -0.0068(4)
N5 0.0344(13) 0.0426(15) 0.0322(13) 0.0074(11) -0.0009(11) 0.0051(11)
C20 0.035(5) 0.042(5) 0.051(4) 0.006(3) -0.010(4) -0.011(4)
N4 0.031(3) 0.018(4) 0.049(4) 0.011(3) 0.010(3) -0.009(3)
C16 0.047(8) 0.057(10) 0.059(6) 0.006(6) 0.001(5) 0.002(5)
C17 0.020(6) 0.062(8) 0.102(11) -0.005(5) 0.002(6) -0.009(8)
C18 0.038(6) 0.091(11) 0.081(7) 0.001(6) -0.005(7) -0.032(7)
C19 0.035(5) 0.077(7) 0.062(5) 0.000(5) -0.006(4) -0.028(5)
C20A 0.031(5) 0.044(6) 0.041(5) 0.015(4) -0.010(4) -0.006(4)
N4A 0.029(4) 0.020(5) 0.042(5) 0.015(3) 0.002(3) -0.014(3)
C16A 0.017(6) 0.044(9) 0.063(9) 0.000(6) 0.016(5) 0.000(6)
C17A 0.038(11) 0.064(11) 0.13(2) 0.013(8) 0.016(11) 0.014(11)
C18A 0.024(6) 0.056(10) 0.12(2) 0.002(5) -0.008(9) -0.029(11)
C19A 0.029(7) 0.093(10) 0.072(9) 0.009(7) -0.008(6) -0.035(8)
C21 0.047(3) 0.052(4) 0.033(3) 0.010(3) -0.005(3) -0.009(3)
C22 0.037(3) 0.036(3) 0.039(3) 0.010(2) 0.010(2) 0.014(2)
C23 0.030(3) 0.031(3) 0.035(3) 0.005(2) 0.004(2) 0.001(2)
C24 0.034(4) 0.037(3) 0.043(3) 0.007(3) 0.010(3) 0.006(3)
C25 0.038(5) 0.037(4) 0.041(6) 0.007(3) 0.010(5) 0.003(5)
C26 0.039(4) 0.043(4) 0.043(5) 0.018(3) 0.000(4) 0.004(4)
C27 0.042(4) 0.027(4) 0.041(5) 0.009(3) 0.004(4) 0.004(4)
N6 0.027(3) 0.021(4) 0.036(3) 0.001(3) 0.001(2) 0.001(4)
C28 0.035(3) 0.039(3) 0.034(3) 0.014(2) 0.004(2) 0.005(2)
C21A 0.041(4) 0.055(5) 0.036(4) 0.017(4) -0.007(3) 0.003(3)
C22A 0.041(4) 0.033(3) 0.029(3) 0.009(3) 0.001(3) -0.002(3)
C23A 0.031(3) 0.025(3) 0.031(3) 0.002(3) 0.003(3) -0.005(3)
C24A 0.043(4) 0.036(4) 0.045(4) 0.000(4) 0.010(3) -0.006(4)
C25A 0.030(5) 0.041(6) 0.046(8) 0.011(4) 0.001(6) 0.001(6)
C26A 0.035(4) 0.041(5) 0.045(6) 0.007(3) -0.003(4) 0.004(4)
C27A 0.032(4) 0.034(5) 0.040(6) 0.004(4) 0.001(5) -0.001(4)
N6A 0.031(4) 0.020(5) 0.036(4) -0.001(4) -0.003(3) -0.003(4)
C28A 0.059(5) 0.033(4) 0.044(4) 0.014(4) 0.010(4) 0.006(3)
C29 0.104(3) 0.040(2) 0.058(3) -0.010(2) -0.010(2) 0.0094(18)
C30 0.089(3) 0.052(2) 0.082(3) 0.022(2) 0.030(3) 0.009(2)
O1W 0.056(5) 0.059(5) 0.071(6) -0.003(4) 0.007(4) 0.019(4)

loop_
_atom_type_symbol
_atom_type_description
_atom_type_scat_dispersion_real
_atom_type_scat_dispersion_imag
_atom_type_scat_source
C C 0.0033 0.0016 'International Tables Vol C Tables 4.2.6.8 and 6.1.1.4'
H H 0.0000 0.0000 'International Tables Vol C Tables 4.2.6.8 and 6.1.1.4'
N N 0.0061 0.0033 'International Tables Vol C Tables 4.2.6.8 and 6.1.1.4'
Cl Cl 0.1484 0.1585 'International Tables Vol C Tables 4.2.6.8 and 6.1.1.4'
Cu Cu 0.3201 1.2651 'International Tables Vol C Tables 4.2.6.8 and 6.1.1.4'
O O 0.0106 0.0060 'International Tables Vol C Tables 4.2.6.8 and 6.1.1.4'

loop_
_geom_angle_atom_site_label_1
_geom_angle_atom_site_label_2
_geom_angle_atom_site_label_3
_geom_angle
_geom_angle_publ_flag
N3 Cu1 N1 119.5(2) y
N1A Cu1 N3A 122.8(7) y
N1A Cu1 Cl1 123.7(5) y
N3 Cu1 Cl1 115.68(17) y
N1 Cu1 Cl1 122.09(18) y
N3A Cu1 Cl1 109.9(5) y
N1A Cu1 N2 84.4(4) y
N3 Cu1 N2 80.33(16) y
N1 Cu1 N2 78.18(17) y
N3A Cu1 N2 77.1(4) y
Cl1 Cu1 N2 128.12(7) y
C7A N2 C6A 119.2(8) ?
C6 N2 C13 113.5(3) ?
C6 N2 C7 110.6(3) ?
C13 N2 C7 108.1(3) ?
C7A N2 C13A 110.2(8) ?
C6A N2 C13A 105.9(7) ?
C7A N2 Cu1 110.4(6) ?
C6A N2 Cu1 99.9(5) ?
C6 N2 Cu1 106.7(2) ?
C13 N2 Cu1 118.1(2) ?
C7 N2 Cu1 98.7(2) ?
C13A N2 Cu1 110.8(5) ?
C1 N1 C5 117.2(5) ?
C1 N1 Cu1 125.8(5) ?
C5 N1 Cu1 117.0(3) ?
N1 C1 C2 123.7(7) ?
N1 C1 H1A 118.1 ?
C2 C1 H1A 118.1 ?
C3 C2 C1 117.9(6) ?
C3 C2 H2A 121.0 ?
C1 C2 H2A 121.0 ?
C4 C3 C2 119.2(6) ?
C4 C3 H3A 120.4 ?
C2 C3 H3A 120.4 ?
C3 C4 C5 120.1(7) ?
C3 C4 H4A 120.0 ?
C5 C4 H4A 120.0 ?
N1 C5 C4 121.8(5) ?
N1 C5 C6 117.8(4) ?
C4 C5 C6 120.3(5) ?
N2 C6 C5 112.5(4) ?
N2 C6 H6A 109.1 ?
C5 C6 H6A 109.1 ?
N2 C6 H6B 109.1 ?
C5 C6 H6B 109.1 ?
H6A C6 H6B 107.8 ?
C8 C7 N2 110.7(3) ?
C8 C7 H7A 109.5 ?
N2 C7 H7A 109.5 ?
C8 C7 H7B 109.5 ?
N2 C7 H7B 109.5 ?
H7A C7 H7B 108.1 ?
N3 C8 C9 120.7(4) ?
N3 C8 C7 115.8(4) ?
C9 C8 C7 123.4(4) ?
C10 C9 C8 119.9(5) ?
C10 C9 H9A 120.0 ?
C8 C9 H9A 120.0 ?
C11 C10 C9 119.1(4) ?
C11 C10 H10A 120.5 ?
C9 C10 H10A 120.5 ?
C10 C11 C12 117.8(5) ?
C10 C11 H11A 121.1 ?
C12 C11 H11A 121.1 ?
N3 C12 C11 124.8(5) ?
N3 C12 H12A 117.6 ?
C11 C12 H12A 117.6 ?
C12 N3 C8 117.6(4) ?
C12 N3 Cu1 127.0(4) ?
C8 N3 Cu1 114.4(4) ?
N2 C13 C14 108.6(3) ?
N2 C13 H13A 110.0 ?
C14 C13 H13A 110.0 ?
N2 C13 H13B 110.0 ?
C14 C13 H13B 110.0 ?
H13A C13 H13B 108.3 ?
C2A C1A N1A 120.0 ?
C2A C1A H1AA 120.0 ?
N1A C1A H1AA 120.0 ?
C3A C2A C1A 120.0 ?
C3A C2A H2AA 120.0 ?
C1A C2A H2AA 120.0 ?
C4A C3A C2A 120.0 ?
C4A C3A H3AA 120.0 ?
C2A C3A H3AA 120.0 ?
C3A C4A C5A 120.0 ?
C3A C4A H4AA 120.0 ?
C5A C4A H4AA 120.0 ?
N1A C5A C4A 120.0 ?
N1A C5A C6A 114.7(10) ?
C4A C5A C6A 125.0(10) ?
C5A N1A C1A 120.0 ?
C5A N1A Cu1 113.7(8) ?
C1A N1A Cu1 124.5(8) ?
N2 C6A C5A 114.5(9) ?
N2 C6A H6AA 108.6 ?
C5A C6A H6AA 108.6 ?
N2 C6A H6AB 108.6 ?
C5A C6A H6AB 108.6 ?
H6AA C6A H6AB 107.6 ?
N2 C7A C8A 108.6(10) ?
N2 C7A H7AA 110.0 ?
C8A C7A H7AA 110.0 ?
N2 C7A H7AB 110.0 ?
C8A C7A H7AB 110.0 ?
H7AA C7A H7AB 108.4 ?
C9A C8A N3A 120.0 ?
C9A C8A C7A 121.8(10) ?
N3A C8A C7A 117.2(10) ?
C8A C9A C10A 120.0 ?
C8A C9A H9AA 120.0 ?
C10A C9A H9AA 120.0 ?
C11A C10A C9A 120.0 ?
C11A C10A H10B 120.0 ?
C9A C10A H10B 120.0 ?
C10A C11A C12A 120.0 ?
C10A C11A H11B 120.0 ?
C12A C11A H11B 120.0 ?
C11A C12A N3A 120.0 ?
C11A C12A H12B 120.0 ?
N3A C12A H12B 120.0 ?
C12A N3A C8A 120.0 ?
C12A N3A Cu1 124.6(9) ?
C8A N3A Cu1 114.6(9) ?
C14 C13A N2 100.2(7) ?
C14 C13A H13C 111.7 ?
N2 C13A H13C 111.7 ?
C14 C13A H13D 111.7 ?
N2 C13A H13D 111.7 ?
H13C C13A H13D 109.5 ?
C15 C14 C13 122.3(4) ?
C15 C14 C13A 110.1(6) ?
C15 C14 H14A 118.9 ?
C13 C14 H14A 118.9 ?
C15 C14 H14B 124.9 ?
C13A C14 H14B 124.9 ?
C14 C15 H15A 120.0 ?
C14 C15 H15B 120.0 ?
H15A C15 H15B 120.0 ?
C14 C15 H15C 120.0 ?
C14 C15 H15D 120.0 ?
H15C C15 H15D 120.0 ?
N6A Cu2 N4A 122.8(5) ?
N4 Cu2 N6 122.1(4) ?
N4 Cu2 Cl2 123.4(3) ?
N6A Cu2 Cl2 114.4(5) ?
N4A Cu2 Cl2 118.3(4) ?
N6 Cu2 Cl2 111.2(4) ?
N4 Cu2 N5 80.2(3) ?
N6A Cu2 N5 82.3(5) ?
N4A Cu2 N5 78.2(4) ?
N6 Cu2 N5 76.5(3) ?
Cl2 Cu2 N5 132.70(8) ?
C21 N5 C22 116.6(4) ?
C28A N5 C21A 116.5(5) ?
C21 N5 C28 109.8(4) ?
C22 N5 C28 108.0(3) ?
C28A N5 C22A 107.7(4) ?
C21A N5 C22A 104.3(4) ?
C21 N5 Cu2 100.2(3) ?
C28A N5 Cu2 120.5(4) ?
C22 N5 Cu2 108.5(2) ?
C21A N5 Cu2 108.2(3) ?
C28 N5 Cu2 113.7(2) ?
C22A N5 Cu2 96.3(3) ?
N4 C20 C19 123.6(8) ?
N4 C20 C21 118.1(8) ?
C19 C20 C21 118.2(9) ?
C16 N4 C20 114.1(8) ?
C16 N4 Cu2 132.1(9) ?
C20 N4 Cu2 113.6(7) ?
N4 C16 C17 129.1(13) ?
N4 C16 H16A 115.5 ?
C17 C16 H16A 115.5 ?
C16 C17 C18 114.9(12) ?
C16 C17 H17A 122.5 ?
C18 C17 H17A 122.5 ?
C19 C18 C17 119.3(10) ?
C19 C18 H18A 120.4 ?
C17 C18 H18A 120.4 ?
C18 C19 C20 119.0(11) ?
C18 C19 H19A 120.5 ?
C20 C19 H19A 120.5 ?
N4A C20A C19A 120.0 ?
N4A C20A C21A 112.6(9) ?
C19A C20A C21A 126.4(8) ?
C20A N4A C16A 120.0 ?
C20A N4A Cu2 119.7(7) ?
C16A N4A Cu2 119.4(7) ?
N4A C16A C17A 120.0 ?
N4A C16A H16B 120.0 ?
C17A C16A H16B 120.0 ?
C18A C17A C16A 120.0 ?
C18A C17A H17B 120.0 ?
C16A C17A H17B 120.0 ?
C17A C18A C19A 120.0 ?
C17A C18A H18B 120.0 ?
C19A C18A H18B 120.0 ?
C18A C19A C20A 120.0 ?
C18A C19A H19B 120.0 ?
C20A C19A H19B 120.0 ?
N5 C21 C20 112.1(6) ?
N5 C21 H21A 109.2 ?
C20 C21 H21A 109.2 ?
N5 C21 H21B 109.2 ?
C20 C21 H21B 109.2 ?
H21A C21 H21B 107.9 ?
N5 C22 C23 109.9(4) ?
N5 C22 H22A 109.7 ?
C23 C22 H22A 109.7 ?
N5 C22 H22B 109.7 ?
C23 C22 H22B 109.7 ?
H22A C22 H22B 108.2 ?
N6 C23 C24 122.0(7) ?
N6 C23 C22 117.4(6) ?
C24 C23 C22 120.4(5) ?
C25 C24 C23 120.6(10) ?
C25 C24 H24A 119.7 ?
C23 C24 H24A 119.7 ?
C24 C25 C26 118.9(15) ?
C24 C25 H25A 120.5 ?
C26 C25 H25A 120.5 ?
C27 C26 C25 119.1(12) ?
C27 C26 H26A 120.4 ?
C25 C26 H26A 120.4 ?
N6 C27 C26 122.9(11) ?
N6 C27 H27A 118.6 ?
C26 C27 H27A 118.6 ?
C23 N6 C27 116.3(11) ?
C23 N6 Cu2 117.5(7) ?
C27 N6 Cu2 126.1(9) ?
C29 C28 N5 107.8(4) ?
C29 C28 H28A 110.1 ?
N5 C28 H28A 110.1 ?
C29 C28 H28B 110.1 ?
N5 C28 H28B 110.1 ?
H28A C28 H28B 108.5 ?
N5 C21A C20A 114.9(6) ?
N5 C21A H21C 108.5 ?
C20A C21A H21C 108.5 ?
N5 C21A H21D 108.5 ?
C20A C21A H21D 108.5 ?
H21C C21A H21D 107.5 ?
C23A C22A N5 108.9(5) ?
C23A C22A H22C 109.9 ?
N5 C22A H22C 109.9 ?
C23A C22A H22D 109.9 ?
N5 C22A H22D 109.9 ?
H22C C22A H22D 108.3 ?
N6A C23A C24A 121.6(11) ?
N6A C23A C22A 115.3(9) ?
C24A C23A C22A 123.1(8) ?
C23A C24A C25A 118.8(13) ?
C23A C24A H24B 120.6 ?
C25A C24A H24B 120.6 ?
C26A C25A C24A 118.2(19) ?
C26A C25A H25B 120.9 ?
C24A C25A H25B 120.9 ?
C25A C26A C27A 118.8(16) ?
C25A C26A H26B 120.6 ?
C27A C26A H26B 120.6 ?
N6A C27A C26A 123.8(14) ?
N6A C27A H27B 118.1 ?
C26A C27A H27B 118.1 ?
C23A N6A C27A 118.6(14) ?
C23A N6A Cu2 114.4(10) ?
C27A N6A Cu2 122.1(13) ?
N5 C28A C29 103.0(5) ?
N5 C28A H28C 111.2 ?
C29 C28A H28C 111.2 ?
N5 C28A H28D 111.2 ?
C29 C28A H28D 111.2 ?
H28C C28A H28D 109.1 ?
C30 C29 C28 117.1(5) ?
C30 C29 C28A 117.4(5) ?
C30 C29 H29A 121.4 ?
C28 C29 H29A 121.4 ?
C30 C29 H29B 121.3 ?
C28A C29 H29B 121.3 ?
C29 C30 H30A 120.0 ?
C29 C30 H30B 120.0 ?
H30A C30 H30B 120.0 ?
C29 C30 H30C 120.0 ?
C29 C30 H30D 120.0 ?
H30C C30 H30D 120.0 ?
H1WB O1W H1WA 123.6 ?

loop_
_geom_bond_atom_site_label_1
_geom_bond_atom_site_label_2
_geom_bond_distance
_geom_bond_publ_flag
Cu1 N1A 1.937(12) y
Cu1 N3 2.058(5) y
Cu1 N1 2.063(5) y
Cu1 N3A 2.066(15) y
Cu1 Cl1 2.2221(8) y
Cu1 N2 2.265(2) y
N2 C7A 1.385(13) ?
N2 C6A 1.435(12) ?
N2 C6 1.447(4) ?
N2 C13 1.463(5) ?
N2 C7 1.512(5) ?
N2 C13A 1.605(13) ?
N1 C1 1.319(6) ?
N1 C5 1.336(7) ?
C1 C2 1.390(9) ?
C1 H1A 0.9500 ?
C2 C3 1.361(12) ?
C2 H2A 0.9500 ?
C3 C4 1.343(9) ?
C3 H3A 0.9500 ?
C4 C5 1.385(6) ?
C4 H4A 0.9500 ?
C5 C6 1.503(7) ?
C6 H6A 0.9900 ?
C6 H6B 0.9900 ?
C7 C8 1.494(6) ?
C7 H7A 0.9900 ?
C7 H7B 0.9900 ?
C8 N3 1.334(6) ?
C8 C9 1.398(6) ?
C9 C10 1.375(9) ?
C9 H9A 0.9500 ?
C10 C11 1.347(10) ?
C10 H10A 0.9500 ?
C11 C12 1.380(6) ?
C11 H11A 0.9500 ?
C12 N3 1.321(6) ?
C12 H12A 0.9500 ?
C13 C14 1.552(6) ?
C13 H13A 0.9900 ?
C13 H13B 0.9900 ?
C1A C2A 1.3900 ?
C1A N1A 1.3900 ?
C1A H1AA 0.9500 ?
C2A C3A 1.3900 ?
C2A H2AA 0.9500 ?
C3A C4A 1.3900 ?
C3A H3AA 0.9500 ?
C4A C5A 1.3900 ?
C4A H4AA 0.9500 ?
C5A N1A 1.3900 ?
C5A C6A 1.509(17) ?
C6A H6AA 0.9900 ?
C6A H6AB 0.9900 ?
C7A C8A 1.492(18) ?
C7A H7AA 0.9900 ?
C7A H7AB 0.9900 ?
C8A C9A 1.3900 ?
C8A N3A 1.3900 ?
C9A C10A 1.3900 ?
C9A H9AA 0.9500 ?
C10A C11A 1.3900 ?
C10A H10B 0.9500 ?
C11A C12A 1.3900 ?
C11A H11B 0.9500 ?
C12A N3A 1.3900 ?
C12A H12B 0.9500 ?
C13A C14 1.588(14) ?
C13A H13C 0.9900 ?
C13A H13D 0.9900 ?
C14 C15 1.302(5) ?
C14 H14A 0.9500 ?
C14 H14B 0.9500 ?
C15 H15A 0.9500 ?
C15 H15B 0.9500 ?
C15 H15C 0.9500 ?
C15 H15D 0.9500 ?
Cu2 N4 1.999(10) ?
Cu2 N6A 2.050(17) ?
Cu2 N4A 2.056(10) ?
Cu2 N6 2.090(12) ?
Cu2 Cl2 2.2178(9) ?
Cu2 N5 2.276(3) ?
N5 C21 1.385(7) ?
N5 C28A 1.385(8) ?
N5 C22 1.446(6) ?
N5 C21A 1.469(8) ?
N5 C28 1.557(6) ?
N5 C22A 1.619(7) ?
C20 N4 1.305(10) ?
C20 C19 1.397(11) ?
C20 C21 1.504(12) ?
N4 C16 1.301(12) ?
C16 C17 1.358(14) ?
C16 H16A 0.9500 ?
C17 C18 1.380(19) ?
C17 H17A 0.9500 ?
C18 C19 1.339(16) ?
C18 H18A 0.9500 ?
C19 H19A 0.9500 ?
C20A N4A 1.3900 ?
C20A C19A 1.3900 ?
C20A C21A 1.505(14) ?
N4A C16A 1.3900 ?
C16A C17A 1.3900 ?
C16A H16B 0.9500 ?
C17A C18A 1.3900 ?
C17A H17B 0.9500 ?
C18A C19A 1.3900 ?
C18A H18B 0.9500 ?
C19A H19B 0.9500 ?
C21 H21A 0.9900 ?
C21 H21B 0.9900 ?
C22 C23 1.519(7) ?
C22 H22A 0.9900 ?
C22 H22B 0.9900 ?
C23 N6 1.351(13) ?
C23 C24 1.390(9) ?
C24 C25 1.33(2) ?
C24 H24A 0.9500 ?
C25 C26 1.383(17) ?
C25 H25A 0.9500 ?
C26 C27 1.368(18) ?
C26 H26A 0.9500 ?
C27 N6 1.361(18) ?
C27 H27A 0.9500 ?
C28 C29 1.470(7) ?
C28 H28A 0.9900 ?
C28 H28B 0.9900 ?
C21A H21C 0.9900 ?
C21A H21D 0.9900 ?
C22A C23A 1.486(10) ?
C22A H22C 0.9900 ?
C22A H22D 0.9900 ?
C23A N6A 1.329(19) ?
C23A C24A 1.389(15) ?
C24A C25A 1.44(3) ?
C24A H24B 0.9500 ?
C25A C26A 1.35(2) ?
C25A H25B 0.9500 ?
C26A C27A 1.39(2) ?
C26A H26B 0.9500 ?
C27A N6A 1.34(3) ?
C27A H27B 0.9500 ?
C28A C29 1.729(9) ?
C28A H28C 0.9900 ?
C28A H28D 0.9900 ?
C29 C30 1.265(5) ?
C29 H29A 0.9500 ?
C29 H29B 0.9500 ?
C30 H30A 0.9500 ?
C30 H30B 0.9500 ?
C30 H30C 0.9500 ?
C30 H30D 0.9500 ?
O1W H1WB 0.8450 ?
O1W H1WA 0.8630 ?

loop_
_geom_hbond_atom_site_label_D
_geom_hbond_atom_site_label_H
_geom_hbond_atom_site_label_A
_geom_hbond_site_symmetry_A
_geom_hbond_distance_DH
_geom_hbond_distance_HA
_geom_hbond_distance_DA
_geom_hbond_angle_DHA
_geom_hbond_publ_flag
O1W H1WB Cl1 1_545 0.85 2.35 3.199(8) 177 yes
O1W H1WA Cl2 . 0.86 2.16 3.027(8) 179 yes

loop_
_geom_torsion_atom_site_label_1
_geom_torsion_atom_site_label_2
_geom_torsion_atom_site_label_3
_geom_torsion_atom_site_label_4
_geom_torsion
C5 N1 C1 C2 -1.3(8)
Cu1 N1 C1 C2 176.5(5)
N1 C1 C2 C3 2.6(9)
C1 C2 C3 C4 -1.5(10)
C2 C3 C4 C5 -0.6(10)
C1 N1 C5 C4 -0.9(9)
Cu1 N1 C5 C4 -178.9(5)
C1 N1 C5 C6 175.5(5)
Cu1 N1 C5 C6 -2.5(7)
C3 C4 C5 N1 1.9(10)
C3 C4 C5 C6 -174.4(6)
C13 N2 C6 C5 -161.6(4)
C7 N2 C6 C5 76.6(4)
Cu1 N2 C6 C5 -29.7(4)
N1 C5 C6 N2 23.6(7)
C4 C5 C6 N2 -159.9(5)
C6 N2 C7 C8 -157.5(3)
C13 N2 C7 C8 77.6(4)
Cu1 N2 C7 C8 -45.9(3)
N2 C7 C8 N3 43.8(6)
N2 C7 C8 C9 -138.9(5)
N3 C8 C9 C10 -0.6(10)
C7 C8 C9 C10 -177.7(6)
C8 C9 C10 C11 0.0(11)
C9 C10 C11 C12 0.8(11)
C10 C11 C12 N3 -1.3(12)
C11 C12 N3 C8 0.8(10)
C11 C12 N3 Cu1 -167.2(6)
C9 C8 N3 C12 0.2(9)
C7 C8 N3 C12 177.5(6)
C9 C8 N3 Cu1 169.7(4)
C7 C8 N3 Cu1 -12.9(6)
C6 N2 C13 C14 70.4(4)
C7 N2 C13 C14 -166.4(3)
Cu1 N2 C13 C14 -55.6(4)
N1A C1A C2A C3A 0.0
C1A C2A C3A C4A 0.0
C2A C3A C4A C5A 0.0
C3A C4A C5A N1A 0.0
C3A C4A C5A C6A 173.4(14)
C4A C5A N1A C1A 0.0
C6A C5A N1A C1A -174.0(12)
C4A C5A N1A Cu1 -165.3(12)
C6A C5A N1A Cu1 20.6(12)
C2A C1A N1A C5A 0.0
C2A C1A N1A Cu1 163.7(13)
C7A N2 C6A C5A 155.2(10)
C13A N2 C6A C5A -80.1(11)
Cu1 N2 C6A C5A 35.1(10)
N1A C5A C6A N2 -41.2(13)
C4A C5A C6A N2 145.2(11)
C6A N2 C7A C8A -80.0(12)
C13A N2 C7A C8A 157.4(9)
Cu1 N2 C7A C8A 34.7(11)
N2 C7A C8A C9A 153.1(10)
N2 C7A C8A N3A -38.3(14)
N3A C8A C9A C10A 0.0
C7A C8A C9A C10A 168.3(15)
C8A C9A C10A C11A 0.0
C9A C10A C11A C12A 0.0
C10A C11A C12A N3A 0.0
C11A C12A N3A C8A 0.0
C11A C12A N3A Cu1 169.2(12)
C9A C8A N3A C12A 0.0
C7A C8A N3A C12A -168.8(15)
C9A C8A N3A Cu1 -170.2(11)
C7A C8A N3A Cu1 20.9(14)
C7A N2 C13A C14 -51.5(10)
C6A N2 C13A C14 178.3(7)
Cu1 N2 C13A C14 70.9(7)
N2 C13 C14 C15 -140.7(4)
N2 C13A C14 C15 154.8(5)
C19 C20 N4 C16 -0.4(15)
C21 C20 N4 C16 -176.5(10)
C19 C20 N4 Cu2 -174.8(8)
C21 C20 N4 Cu2 9.1(11)
C20 N4 C16 C17 -0.2(17)
Cu2 N4 C16 C17 172.8(11)
N4 C16 C17 C18 1.7(18)
C16 C17 C18 C19 -2.5(19)
C17 C18 C19 C20 2.1(19)
N4 C20 C19 C18 -0.5(17)
C21 C20 C19 C18 175.6(12)
C19A C20A N4A C16A 0.0
C21A C20A N4A C16A 169.3(10)
C19A C20A N4A Cu2 169.0(8)
C21A C20A N4A Cu2 -21.7(10)
C20A N4A C16A C17A 0.0
Cu2 N4A C16A C17A -169.0(8)
N4A C16A C17A C18A 0.0
C16A C17A C18A C19A 0.0
C17A C18A C19A C20A 0.0
N4A C20A C19A C18A 0.0
C21A C20A C19A C18A -167.7(12)
C22 N5 C21 C20 157.8(5)
C28 N5 C21 C20 -79.0(6)
Cu2 N5 C21 C20 40.9(5)
N4 C20 C21 N5 -38.7(10)
C19 C20 C21 N5 144.9(7)
C21 N5 C22 C23 -78.4(6)
C28 N5 C22 C23 157.5(4)
Cu2 N5 C22 C23 33.8(5)
N5 C22 C23 N6 -27.1(9)
N5 C22 C23 C24 157.2(6)
N6 C23 C24 C25 -0.5(15)
C22 C23 C24 C25 175.0(11)
C23 C24 C25 C26 -1(2)
C24 C25 C26 C27 4(2)
C25 C26 C27 N6 -5.2(19)
C24 C23 N6 C27 -0.5(14)
C22 C23 N6 C27 -176.2(9)
C24 C23 N6 Cu2 180.0(6)
C22 C23 N6 Cu2 4.3(10)
C26 C27 N6 C23 3.4(17)
C26 C27 N6 Cu2 -177.2(8)
C21 N5 C28 C29 173.0(4)
C22 N5 C28 C29 -58.9(5)
Cu2 N5 C28 C29 61.6(4)
C28A N5 C21A C20A -162.0(7)
C22A N5 C21A C20A 79.3(8)
Cu2 N5 C21A C20A -22.4(8)
N4A C20A C21A N5 29.3(9)
C19A C20A C21A N5 -162.2(7)
C28A N5 C22A C23A 78.6(7)
C21A N5 C22A C23A -156.9(6)
Cu2 N5 C22A C23A -46.3(5)
N5 C22A C23A N6A 51.5(9)
N5 C22A C23A C24A -129.7(7)
N6A C23A C24A C25A -0.1(18)
C22A C23A C24A C25A -178.8(15)
C23A C24A C25A C26A 1(3)
C24A C25A C26A C27A -4(3)
C25A C26A C27A N6A 5(2)
C24A C23A N6A C27A 1.2(16)
C22A C23A N6A C27A 180.0(11)
C24A C23A N6A Cu2 157.1(7)
C22A C23A N6A Cu2 -24.1(10)
C26A C27A N6A C23A -4(2)
C26A C27A N6A Cu2 -157.8(11)
C21A N5 C28A C29 73.4(6)
C22A N5 C28A C29 -169.9(4)
Cu2 N5 C28A C29 -61.0(5)
N5 C28 C29 C30 147.2(5)
N5 C28A C29 C30 -151.8(5)
